data_7158687
loop_
_publ_author_name
'Ji, Kai-Long'
'Liu, Wei'
'Yin, Wei-Hang'
'Li, Jing-Ya'
'Yue, Jian-Min'

_publ_section_title
;
 Quinoline alkaloids with anti-inflammatory activity from <i>Zanthoxylum
 avicennae</i>.
;
_journal_issue 20
_journal_name_full 'Organic &amp; biomolecular chemistry'
_journal_page_first 4176
_journal_page_last 4182
_journal_paper_doi 10.1039/d2ob00711h
_journal_volume 20
_journal_year 2022
_chemical_absolute_configuration rmad
_chemical_formula_moiety 'C15 H17 N O4'
_chemical_formula_sum 'C15 H17 N O4'
_chemical_formula_weight 275.29
_chemical_name_systematic (+)-Myrtopsine
_space_group_crystal_system monoclinic
_space_group_IT_number 4
_space_group_name_Hall 'P 2yb'
_space_group_name_H-M_alt 'P 1 21 1'
_atom_sites_solution_hydrogens geom
_atom_sites_solution_primary dual
_audit_creation_date 2019-05-28
_audit_creation_method
;
Olex2 1.2
(compiled 2018.05.29 svn.r3508 for OlexSys, GUI svn.r5506)
;
_audit_update_record
;
2022-03-19 deposited with the CCDC.	2022-05-04 downloaded from the CCDC.
;
_cell_angle_alpha 90
_cell_angle_beta 100.0350(10)
_cell_angle_gamma 90
_cell_formula_units_Z 4
_cell_length_a 8.5948(3)
_cell_length_b 8.5216(3)
_cell_length_c 18.7212(6)
_cell_measurement_reflns_used 9959
_cell_measurement_temperature 170(2)
_cell_measurement_theta_max 54.964
_cell_measurement_theta_min 4.546
_cell_volume 1350.19(8)
_computing_cell_refinement 'SAINT v8.37A (Bruker, 2015)'
_computing_data_reduction 'SAINT v8.37A (Bruker, 2015)'
_computing_molecular_graphics 'Olex2 (Dolomanov et al., 2009)'
_computing_publication_material 'Olex2 (Dolomanov et al., 2009)'
_computing_structure_refinement 'ShelXL (Sheldrick, 2015)'
_computing_structure_solution 'ShelXT (Sheldrick, 2015)'
_diffrn_ambient_temperature 169.99
_diffrn_measured_fraction_theta_full 0.987
_diffrn_measured_fraction_theta_max 0.987
_diffrn_measurement_device_type 'Bruker D8 Venture'
_diffrn_measurement_method '\f and \w scans'
_diffrn_radiation_type GaK\a
_diffrn_radiation_wavelength 1.34139
_diffrn_reflns_av_R_equivalents 0.0437
_diffrn_reflns_av_unetI/netI 0.0475
_diffrn_reflns_Laue_measured_fraction_full 0.987
_diffrn_reflns_Laue_measured_fraction_max 0.987
_diffrn_reflns_limit_h_max 10
_diffrn_reflns_limit_h_min -10
_diffrn_reflns_limit_k_max 10
_diffrn_reflns_limit_k_min -10
_diffrn_reflns_limit_l_max 22
_diffrn_reflns_limit_l_min -22
_diffrn_reflns_number 14913
_diffrn_reflns_point_group_measured_fraction_full 0.980
_diffrn_reflns_point_group_measured_fraction_max 0.978
_diffrn_reflns_theta_full 53.594
_diffrn_reflns_theta_max 54.944
_diffrn_reflns_theta_min 4.545
_diffrn_standards_number 0
_exptl_absorpt_coefficient_mu 0.522
_exptl_absorpt_correction_T_max 0.7508
_exptl_absorpt_correction_T_min 0.6254
_exptl_absorpt_correction_type multi-scan
_exptl_absorpt_process_details
'SADABS-2016/2 (Bruker,2016/2) was used for absorption correction. wR2(int) was 0.1050 before and 0.0669 after correction. The Ratio of minimum to maximum transmission is 0.8330. The \l/2 correction factor is Not present.'
_exptl_crystal_colour colourless
_exptl_crystal_density_diffrn 1.354
_exptl_crystal_description block
_exptl_crystal_F_000 584
_exptl_crystal_size_max 0.12
_exptl_crystal_size_mid 0.1
_exptl_crystal_size_min 0.08
_refine_diff_density_max 0.192
_refine_diff_density_min -0.173
_refine_diff_density_rms 0.039
_refine_ls_abs_structure_details
;
 Flack x determined using 2045 quotients [(I+)-(I-)]/[(I+)+(I-)]
 (Parsons, Flack and Wagner, Acta Cryst. B69 (2013) 249-259).
;
_refine_ls_abs_structure_Flack 0.02(9)
_refine_ls_extinction_method none
_refine_ls_goodness_of_fit_ref 1.065
_refine_ls_hydrogen_treatment constr
_refine_ls_matrix_type full
_refine_ls_number_parameters 371
_refine_ls_number_reflns 5038
_refine_ls_number_restraints 1
_refine_ls_restrained_S_all 1.065
_refine_ls_R_factor_all 0.0361
_refine_ls_R_factor_gt 0.0331
_refine_ls_shift/su_max 0.000
_refine_ls_shift/su_mean 0.000
_refine_ls_structure_factor_coef Fsqd
_refine_ls_weighting_details 'w=1/[\s^2^(Fo^2^)+(0.0427P)^2^+0.1309P] where P=(Fo^2^+2Fc^2^)/3'
_refine_ls_weighting_scheme calc
_refine_ls_wR_factor_gt 0.0843
_refine_ls_wR_factor_ref 0.0874
_reflns_Friedel_coverage 0.849
_reflns_Friedel_fraction_full 0.971
_reflns_Friedel_fraction_max 0.968
_reflns_number_gt 4762
_reflns_number_total 5038
_reflns_threshold_expression 'I > 2\s(I)'
_cod_data_source_file d2ob00711h2.cif
_cod_data_source_block mj19351_0m
_cod_depositor_comments 'Adding full bibliography for 7158685--7158687.cif.'
_cod_database_code 7158687
_shelx_shelxl_version_number 2016/6
_shelx_space_group_comment
;
The symmetry employed for this shelxl refinement is uniquely defined
by the following loop, which should always be used as a source of
symmetry information in preference to the above space-group names.
They are only intended as comments.
;
_shelx_estimated_absorpt_t_max 0.959
_shelx_estimated_absorpt_t_min 0.940
_olex2_refinement_description
;
1. Fixed Uiso
 At 1.2 times of:
  All C(H) groups
 At 1.5 times of:
  All C(H,H,H) groups, All O(H) groups
2.a Ternary CH refined with riding coordinates:
 C2(H2A), C3(H3), C2B(H2BA), C3B(H3B)
2.b Aromatic/amide H refined with riding coordinates:
 C5(H5), C6(H6), C7(H7), C8(H8), C5B(H5B), C6B(H6B), C7B(H7B), C8B(H8B)
2.c Idealised Me refined as rotating group:
 C10(H10A,H10B,H10C), C2'(H2'A,H2'B,H2'C), C3'(H3'A,H3'B,H3'C), C2'B(H2'D,H2'E,
 H2'F), C3'B(H3'D,H3'E,H3'F), C10B(H10D,H10E,H10F)
2.d Idealised tetrahedral OH refined as rotating group:
 O2(H2), O4(H4), O2B(H2B), O4B(H4B)
;
_olex2_submission_special_instructions 'No special instructions were received'

loop_
_space_group_symop_operation_xyz
'x, y, z'
'-x, y+1/2, -z'

loop_
_atom_site_label
_atom_site_type_symbol
_atom_site_fract_x
_atom_site_fract_y
_atom_site_fract_z
_atom_site_U_iso_or_equiv
_atom_site_adp_type
_atom_site_occupancy
_atom_site_site_symmetry_order
_atom_site_calc_flag
_atom_site_refinement_flags_posn
_atom_site_refinement_flags_adp
_atom_site_refinement_flags_occupancy
_atom_site_disorder_assembly
_atom_site_disorder_group
O1 O 0.0885(2) 0.72742(19) 0.26699(9) 0.0278(4) Uani 1 1 d . . . . .
O2 O 0.43087(18) 0.56494(19) 0.25208(9) 0.0255(4) Uani 1 1 d . . . . .
H2 H 0.459567 0.493823 0.282602 0.038 Uiso 1 1 calc GR . . . .
O3 O 0.3410(2) 0.6466(2) 0.06410(9) 0.0300(4) Uani 1 1 d . . . . .
O4 O -0.0448(2) 0.4216(2) 0.21250(9) 0.0315(4) Uani 1 1 d . . . . .
H4 H -0.102192 0.341508 0.211345 0.047 Uiso 1 1 calc GR . . . .
N9 N 0.0762(2) 0.9247(2) 0.18354(11) 0.0259(4) Uani 1 1 d . . . . .
C2 C 0.1615(3) 0.5729(3) 0.28116(12) 0.0232(5) Uani 1 1 d . . . . .
H2A H 0.232482 0.577603 0.329484 0.028 Uiso 1 1 calc R . . . .
C3 C 0.2664(3) 0.5469(3) 0.22318(12) 0.0220(5) Uani 1 1 d . . . . .
H3 H 0.244309 0.443169 0.198522 0.026 Uiso 1 1 calc R . . . .
C4 C 0.2564(3) 0.7253(3) 0.10632(12) 0.0218(5) Uani 1 1 d . . . . .
C5 C 0.2317(3) 0.9294(3) 0.01013(13) 0.0308(6) Uani 1 1 d . . . . .
H5 H 0.287064 0.863933 -0.017966 0.037 Uiso 1 1 calc R . . . .
C6 C 0.1807(3) 1.0741(4) -0.01570(15) 0.0372(6) Uani 1 1 d . . . . .
H6 H 0.199404 1.108076 -0.061782 0.045 Uiso 1 1 calc R . . . .
C7 C 0.1013(3) 1.1714(3) 0.02567(15) 0.0372(6) Uani 1 1 d . . . . .
H7 H 0.068261 1.272669 0.007958 0.045 Uiso 1 1 calc R . . . .
C8 C 0.0701(3) 1.1233(3) 0.09156(15) 0.0339(6) Uani 1 1 d . . . . .
H8 H 0.016173 1.191481 0.119147 0.041 Uiso 1 1 calc R . . . .
C10 C 0.3946(4) 0.4911(3) 0.08354(16) 0.0388(7) Uani 1 1 d . . . . .
H10A H 0.455627 0.451415 0.047766 0.058 Uiso 1 1 calc GR . . . .
H10B H 0.303422 0.422663 0.084595 0.058 Uiso 1 1 calc GR . . . .
H10C H 0.461592 0.492642 0.131596 0.058 Uiso 1 1 calc GR . . . .
C1' C 0.0368(3) 0.4470(3) 0.28546(12) 0.0251(5) Uani 1 1 d . . . . .
C2' C 0.1196(3) 0.2970(3) 0.31591(15) 0.0347(6) Uani 1 1 d . . . . .
H2'A H 0.040465 0.217651 0.322070 0.052 Uiso 1 1 calc GR . . . .
H2'B H 0.185704 0.319248 0.362973 0.052 Uiso 1 1 calc GR . . . .
H2'C H 0.186023 0.257551 0.282261 0.052 Uiso 1 1 calc GR . . . .
C3' C -0.0813(3) 0.4999(3) 0.33248(15) 0.0367(6) Uani 1 1 d . . . . .
H3'A H -0.135462 0.594942 0.311692 0.055 Uiso 1 1 calc GR . . . .
H3'B H -0.025410 0.522325 0.381648 0.055 Uiso 1 1 calc GR . . . .
H3'C H -0.159100 0.416602 0.334364 0.055 Uiso 1 1 calc GR . . . .
C3A C 0.2193(3) 0.6802(3) 0.17169(11) 0.0208(5) Uani 1 1 d . . . . .
C4A C 0.2028(3) 0.8764(3) 0.07810(12) 0.0230(5) Uani 1 1 d . . . . .
C8A C 0.1175(3) 0.9728(3) 0.11875(13) 0.0244(5) Uani 1 1 d . . . . .
C9A C 0.1259(3) 0.7853(3) 0.20485(12) 0.0228(5) Uani 1 1 d . . . . .
O1B O 0.50397(19) 0.1702(2) 0.25435(8) 0.0260(4) Uani 1 1 d . . . . .
O2B O 0.5231(2) -0.1720(2) 0.33318(10) 0.0350(4) Uani 1 1 d . . . . .
H2B H 0.505577 -0.246928 0.303728 0.053 Uiso 1 1 calc GR . . . .
O3B O 0.8027(2) -0.0064(2) 0.47698(10) 0.0344(4) Uani 1 1 d . . . . .
O4B O 0.81280(19) 0.09576(19) 0.21813(9) 0.0275(4) Uani 1 1 d . . . . .
H4B H 0.889121 0.040458 0.210483 0.041 Uiso 1 1 calc GR . . . .
N9B N 0.5396(2) 0.3388(2) 0.35004(10) 0.0222(4) Uani 1 1 d . . . . .
C1'B C 0.6676(3) 0.0284(3) 0.18136(12) 0.0257(5) Uani 1 1 d . . . . .
C2'B C 0.6937(3) -0.1343(3) 0.15177(15) 0.0333(6) Uani 1 1 d . . . . .
H2'D H 0.764229 -0.126341 0.116050 0.050 Uiso 1 1 calc GR . . . .
H2'E H 0.592084 -0.178319 0.128570 0.050 Uiso 1 1 calc GR . . . .
H2'F H 0.741614 -0.202704 0.191665 0.050 Uiso 1 1 calc GR . . . .
C3'B C 0.5989(3) 0.1382(3) 0.11990(13) 0.0366(6) Uani 1 1 d . . . . .
H3'D H 0.596622 0.245457 0.138568 0.055 Uiso 1 1 calc GR . . . .
H3'E H 0.491235 0.104879 0.099432 0.055 Uiso 1 1 calc GR . . . .
H3'F H 0.664620 0.135027 0.082075 0.055 Uiso 1 1 calc GR . . . .
C3AB C 0.6501(3) 0.0727(3) 0.36026(12) 0.0229(5) Uani 1 1 d . . . . .
C4AB C 0.6955(3) 0.2456(3) 0.46402(13) 0.0237(5) Uani 1 1 d . . . . .
C8AB C 0.6052(3) 0.3625(3) 0.42216(12) 0.0223(5) Uani 1 1 d . . . . .
C9AB C 0.5662(3) 0.2011(3) 0.32473(12) 0.0219(5) Uani 1 1 d . . . . .
C2B C 0.5560(3) 0.0139(3) 0.23629(12) 0.0237(5) Uani 1 1 d . . . . .
H2BA H 0.461361 -0.048139 0.213810 0.028 Uiso 1 1 calc R . . . .
C3B C 0.6289(3) -0.0637(3) 0.30882(13) 0.0248(5) Uani 1 1 d . . . . .
H3B H 0.732452 -0.114464 0.305688 0.030 Uiso 1 1 calc R . . . .
C4B C 0.7174(3) 0.0968(3) 0.43151(13) 0.0245(5) Uani 1 1 d . . . . .
C5B C 0.7587(3) 0.2784(3) 0.53735(13) 0.0285(5) Uani 1 1 d . . . . .
H5B H 0.819255 0.200723 0.566185 0.034 Uiso 1 1 calc R . . . .
C6B C 0.7338(3) 0.4206(3) 0.56733(13) 0.0325(6) Uani 1 1 d . . . . .
H6B H 0.776735 0.440813 0.616744 0.039 Uiso 1 1 calc R . . . .
C7B C 0.6458(3) 0.5360(3) 0.52568(13) 0.0299(5) Uani 1 1 d . . . . .
H7B H 0.629832 0.634822 0.546751 0.036 Uiso 1 1 calc R . . . .
C8B C 0.5816(3) 0.5077(3) 0.45410(13) 0.0263(5) Uani 1 1 d . . . . .
H8B H 0.521083 0.586771 0.426235 0.032 Uiso 1 1 calc R . . . .
C10B C 0.8461(3) -0.1528(3) 0.44873(16) 0.0382(6) Uani 1 1 d . . . . .
H10D H 0.911959 -0.133477 0.411857 0.057 Uiso 1 1 calc GR . . . .
H10E H 0.750559 -0.209776 0.426824 0.057 Uiso 1 1 calc GR . . . .
H10F H 0.905498 -0.215658 0.488147 0.057 Uiso 1 1 calc GR . . . .

loop_
_atom_site_aniso_label
_atom_site_aniso_U_11
_atom_site_aniso_U_22
_atom_site_aniso_U_33
_atom_site_aniso_U_23
_atom_site_aniso_U_13
_atom_site_aniso_U_12
O1 0.0371(10) 0.0222(8) 0.0279(8) 0.0002(7) 0.0163(7) 0.0022(7)
O2 0.0229(8) 0.0235(8) 0.0290(8) 0.0064(7) 0.0019(7) 0.0013(7)
O3 0.0388(10) 0.0272(9) 0.0277(8) 0.0015(7) 0.0157(7) 0.0080(7)
O4 0.0318(10) 0.0360(10) 0.0252(9) -0.0038(7) 0.0012(7) -0.0072(8)
N9 0.0261(10) 0.0232(10) 0.0305(10) 0.0007(8) 0.0104(8) 0.0036(8)
C2 0.0291(12) 0.0202(11) 0.0207(11) 0.0010(9) 0.0057(9) 0.0000(9)
C3 0.0233(11) 0.0201(11) 0.0228(11) 0.0009(9) 0.0042(9) -0.0017(9)
C4 0.0191(11) 0.0230(11) 0.0234(11) -0.0017(9) 0.0043(9) -0.0008(9)
C5 0.0343(13) 0.0323(13) 0.0266(12) 0.0031(11) 0.0072(10) -0.0008(11)
C6 0.0415(15) 0.0383(14) 0.0311(13) 0.0129(12) 0.0041(11) -0.0006(12)
C7 0.0336(14) 0.0336(14) 0.0430(15) 0.0161(12) 0.0025(11) 0.0042(12)
C8 0.0298(13) 0.0293(14) 0.0432(14) 0.0057(11) 0.0083(11) 0.0088(10)
C10 0.0543(17) 0.0280(13) 0.0399(15) -0.0004(11) 0.0246(13) 0.0130(12)
C1' 0.0270(12) 0.0272(12) 0.0210(11) 0.0002(9) 0.0040(9) -0.0047(10)
C2' 0.0339(14) 0.0269(12) 0.0422(15) 0.0091(11) 0.0037(11) -0.0039(11)
C3' 0.0366(14) 0.0395(15) 0.0380(14) -0.0051(12) 0.0175(12) -0.0093(12)
C3A 0.0197(11) 0.0214(11) 0.0209(10) -0.0013(9) 0.0027(8) -0.0011(9)
C4A 0.0196(11) 0.0252(11) 0.0239(11) 0.0023(9) 0.0025(9) -0.0010(9)
C8A 0.0203(11) 0.0247(12) 0.0281(12) 0.0032(10) 0.0036(9) 0.0008(9)
C9A 0.0230(11) 0.0248(11) 0.0212(11) -0.0001(9) 0.0052(9) -0.0005(9)
O1B 0.0297(9) 0.0259(8) 0.0221(8) -0.0027(7) 0.0036(7) 0.0082(7)
O2B 0.0487(12) 0.0256(9) 0.0340(10) -0.0003(7) 0.0163(9) -0.0106(8)
O3B 0.0413(10) 0.0286(9) 0.0316(9) 0.0063(7) 0.0011(8) 0.0112(8)
O4B 0.0232(8) 0.0248(8) 0.0361(9) -0.0072(7) 0.0096(7) -0.0017(7)
N9B 0.0221(10) 0.0225(10) 0.0224(9) 0.0016(8) 0.0049(8) 0.0018(8)
C1'B 0.0275(12) 0.0255(12) 0.0250(11) -0.0038(9) 0.0070(9) -0.0017(9)
C2'B 0.0349(14) 0.0294(13) 0.0371(14) -0.0119(11) 0.0102(11) -0.0031(11)
C3'B 0.0457(16) 0.0383(15) 0.0268(12) 0.0023(12) 0.0087(11) 0.0008(12)
C3AB 0.0220(11) 0.0205(11) 0.0274(12) 0.0029(9) 0.0074(9) 0.0020(9)
C4AB 0.0210(11) 0.0252(12) 0.0255(11) 0.0046(10) 0.0057(9) -0.0007(9)
C8AB 0.0202(11) 0.0241(11) 0.0236(11) 0.0026(9) 0.0068(9) -0.0010(9)
C9AB 0.0189(11) 0.0259(12) 0.0218(10) 0.0014(9) 0.0062(9) -0.0010(9)
C2B 0.0243(11) 0.0204(11) 0.0275(12) -0.0039(9) 0.0077(9) -0.0005(9)
C3B 0.0277(12) 0.0205(11) 0.0280(12) 0.0017(10) 0.0100(10) 0.0001(10)
C4B 0.0213(11) 0.0241(11) 0.0287(12) 0.0063(10) 0.0059(9) 0.0023(9)
C5B 0.0260(12) 0.0342(13) 0.0249(11) 0.0049(10) 0.0035(10) -0.0004(10)
C6B 0.0305(13) 0.0440(15) 0.0231(12) -0.0024(11) 0.0049(10) -0.0027(11)
C7B 0.0295(12) 0.0326(13) 0.0290(12) -0.0073(10) 0.0092(10) -0.0012(10)
C8B 0.0251(12) 0.0264(12) 0.0287(12) 0.0005(10) 0.0077(10) 0.0008(10)
C10B 0.0416(16) 0.0250(13) 0.0466(16) 0.0060(12) 0.0037(13) 0.0099(11)

loop_
_atom_type_symbol
_atom_type_description
_atom_type_scat_dispersion_real
_atom_type_scat_dispersion_imag
_atom_type_scat_source
C C 0.0148 0.0070 'International Tables Vol C Tables 4.2.6.8 and 6.1.1.4'
H H 0.0000 0.0000 'International Tables Vol C Tables 4.2.6.8 and 6.1.1.4'
N N 0.0241 0.0134 'International Tables Vol C Tables 4.2.6.8 and 6.1.1.4'
O O 0.0412 0.0250 'International Tables Vol C Tables 4.2.6.8 and 6.1.1.4'

loop_
_geom_angle_atom_site_label_1
_geom_angle_atom_site_label_2
_geom_angle_atom_site_label_3
_geom_angle
_geom_angle_site_symmetry_1
_geom_angle_site_symmetry_3
_geom_angle_publ_flag
C9A O1 C2 109.01(17) . . ?
C3 O2 H2 109.5 . . ?
C4 O3 C10 119.79(19) . . ?
C1' O4 H4 109.5 . . ?
C9A N9 C8A 114.7(2) . . ?
O1 C2 H2A 107.6 . . ?
O1 C2 C3 106.64(17) . . ?
O1 C2 C1' 111.05(19) . . ?
C3 C2 H2A 107.6 . . ?
C1' C2 H2A 107.6 . . ?
C1' C2 C3 115.91(19) . . ?
O2 C3 C2 112.23(18) . . ?
O2 C3 H3 111.4 . . ?
O2 C3 C3A 107.44(17) . . ?
C2 C3 H3 111.4 . . ?
C3A C3 C2 102.61(18) . . ?
C3A C3 H3 111.4 . . ?
O3 C4 C3A 128.2(2) . . ?
O3 C4 C4A 113.74(19) . . ?
C3A C4 C4A 118.0(2) . . ?
C6 C5 H5 119.6 . . ?
C6 C5 C4A 120.7(3) . . ?
C4A C5 H5 119.6 . . ?
C5 C6 H6 120.1 . . ?
C5 C6 C7 119.9(2) . . ?
C7 C6 H6 120.1 . . ?
C6 C7 H7 119.5 . . ?
C8 C7 C6 121.0(2) . . ?
C8 C7 H7 119.5 . . ?
C7 C8 H8 119.8 . . ?
C7 C8 C8A 120.4(3) . . ?
C8A C8 H8 119.8 . . ?
O3 C10 H10A 109.5 . . ?
O3 C10 H10B 109.5 . . ?
O3 C10 H10C 109.5 . . ?
H10A C10 H10B 109.5 . . ?
H10A C10 H10C 109.5 . . ?
H10B C10 H10C 109.5 . . ?
O4 C1' C2 106.59(18) . . ?
O4 C1' C2' 110.3(2) . . ?
O4 C1' C3' 109.3(2) . . ?
C2' C1' C2 108.79(19) . . ?
C3' C1' C2 111.5(2) . . ?
C3' C1' C2' 110.3(2) . . ?
C1' C2' H2'A 109.5 . . ?
C1' C2' H2'B 109.5 . . ?
C1' C2' H2'C 109.5 . . ?
H2'A C2' H2'B 109.5 . . ?
H2'A C2' H2'C 109.5 . . ?
H2'B C2' H2'C 109.5 . . ?
C1' C3' H3'A 109.5 . . ?
C1' C3' H3'B 109.5 . . ?
C1' C3' H3'C 109.5 . . ?
H3'A C3' H3'B 109.5 . . ?
H3'A C3' H3'C 109.5 . . ?
H3'B C3' H3'C 109.5 . . ?
C4 C3A C3 135.0(2) . . ?
C4 C3A C9A 116.8(2) . . ?
C9A C3A C3 107.90(19) . . ?
C5 C4A C4 121.5(2) . . ?
C8A C4A C4 119.2(2) . . ?
C8A C4A C5 119.3(2) . . ?
N9 C8A C8 118.8(2) . . ?
N9 C8A C4A 122.5(2) . . ?
C4A C8A C8 118.6(2) . . ?
O1 C9A C3A 112.6(2) . . ?
N9 C9A O1 118.8(2) . . ?
N9 C9A C3A 128.6(2) . . ?
C9AB O1B C2B 108.41(17) . . ?
C3B O2B H2B 109.5 . . ?
C4B O3B C10B 118.9(2) . . ?
C1'B O4B H4B 109.5 . . ?
C9AB N9B C8AB 114.77(19) . . ?
O4B C1'B C2'B 111.5(2) . . ?
O4B C1'B C3'B 107.9(2) . . ?
O4B C1'B C2B 107.73(18) . . ?
C2'B C1'B C2B 108.7(2) . . ?
C3'B C1'B C2'B 110.3(2) . . ?
C3'B C1'B C2B 110.6(2) . . ?
C1'B C2'B H2'D 109.5 . . ?
C1'B C2'B H2'E 109.5 . . ?
C1'B C2'B H2'F 109.5 . . ?
H2'D C2'B H2'E 109.5 . . ?
H2'D C2'B H2'F 109.5 . . ?
H2'E C2'B H2'F 109.5 . . ?
C1'B C3'B H3'D 109.5 . . ?
C1'B C3'B H3'E 109.5 . . ?
C1'B C3'B H3'F 109.5 . . ?
H3'D C3'B H3'E 109.5 . . ?
H3'D C3'B H3'F 109.5 . . ?
H3'E C3'B H3'F 109.5 . . ?
C9AB C3AB C3B 107.65(19) . . ?
C4B C3AB C9AB 115.9(2) . . ?
C4B C3AB C3B 136.3(2) . . ?
C8AB C4AB C4B 119.2(2) . . ?
C8AB C4AB C5B 118.7(2) . . ?
C5B C4AB C4B 122.1(2) . . ?
N9B C8AB C4AB 122.0(2) . . ?
N9B C8AB C8B 118.6(2) . . ?
C8B C8AB C4AB 119.4(2) . . ?
O1B C9AB C3AB 112.9(2) . . ?
N9B C9AB O1B 117.60(19) . . ?
N9B C9AB C3AB 129.5(2) . . ?
O1B C2B C1'B 109.59(18) . . ?
O1B C2B H2BA 108.6 . . ?
O1B C2B C3B 106.31(18) . . ?
C1'B C2B H2BA 108.6 . . ?
C1'B C2B C3B 114.89(19) . . ?
C3B C2B H2BA 108.6 . . ?
O2B C3B C3AB 107.99(18) . . ?
O2B C3B C2B 112.05(19) . . ?
O2B C3B H3B 111.3 . . ?
C3AB C3B C2B 102.58(18) . . ?
C3AB C3B H3B 111.3 . . ?
C2B C3B H3B 111.3 . . ?
O3B C4B C3AB 127.3(2) . . ?
O3B C4B C4AB 113.9(2) . . ?
C3AB C4B C4AB 118.7(2) . . ?
C4AB C5B H5B 119.6 . . ?
C6B C5B C4AB 120.8(2) . . ?
C6B C5B H5B 119.6 . . ?
C5B C6B H6B 119.9 . . ?
C5B C6B C7B 120.3(2) . . ?
C7B C6B H6B 119.9 . . ?
C6B C7B H7B 119.8 . . ?
C8B C7B C6B 120.4(2) . . ?
C8B C7B H7B 119.8 . . ?
C8AB C8B H8B 119.8 . . ?
C7B C8B C8AB 120.3(2) . . ?
C7B C8B H8B 119.8 . . ?
O3B C10B H10D 109.5 . . ?
O3B C10B H10E 109.5 . . ?
O3B C10B H10F 109.5 . . ?
H10D C10B H10E 109.5 . . ?
H10D C10B H10F 109.5 . . ?
H10E C10B H10F 109.5 . . ?

loop_
_geom_bond_atom_site_label_1
_geom_bond_atom_site_label_2
_geom_bond_distance
_geom_bond_site_symmetry_2
_geom_bond_publ_flag
O1 C2 1.462(3) . ?
O1 C9A 1.353(3) . ?
O2 H2 0.8400 . ?
O2 C3 1.431(3) . ?
O3 C4 1.343(3) . ?
O3 C10 1.429(3) . ?
O4 H4 0.8400 . ?
O4 C1' 1.439(3) . ?
N9 C8A 1.384(3) . ?
N9 C9A 1.301(3) . ?
C2 H2A 1.0000 . ?
C2 C3 1.543(3) . ?
C2 C1' 1.529(3) . ?
C3 H3 1.0000 . ?
C3 C3A 1.499(3) . ?
C4 C3A 1.372(3) . ?
C4 C4A 1.437(3) . ?
C5 H5 0.9500 . ?
C5 C6 1.368(4) . ?
C5 C4A 1.412(3) . ?
C6 H6 0.9500 . ?
C6 C7 1.392(4) . ?
C7 H7 0.9500 . ?
C7 C8 1.370(4) . ?
C8 H8 0.9500 . ?
C8 C8A 1.413(3) . ?
C10 H10A 0.9800 . ?
C10 H10B 0.9800 . ?
C10 H10C 0.9800 . ?
C1' C2' 1.525(3) . ?
C1' C3' 1.523(4) . ?
C2' H2'A 0.9800 . ?
C2' H2'B 0.9800 . ?
C2' H2'C 0.9800 . ?
C3' H3'A 0.9800 . ?
C3' H3'B 0.9800 . ?
C3' H3'C 0.9800 . ?
C3A C9A 1.417(3) . ?
C4A C8A 1.409(3) . ?
O1B C9AB 1.359(3) . ?
O1B C2B 1.463(3) . ?
O2B H2B 0.8400 . ?
O2B C3B 1.425(3) . ?
O3B C4B 1.348(3) . ?
O3B C10B 1.430(3) . ?
O4B H4B 0.8400 . ?
O4B C1'B 1.436(3) . ?
N9B C8AB 1.384(3) . ?
N9B C9AB 1.301(3) . ?
C1'B C2'B 1.524(3) . ?
C1'B C3'B 1.520(3) . ?
C1'B C2B 1.528(3) . ?
C2'B H2'D 0.9800 . ?
C2'B H2'E 0.9800 . ?
C2'B H2'F 0.9800 . ?
C3'B H3'D 0.9800 . ?
C3'B H3'E 0.9800 . ?
C3'B H3'F 0.9800 . ?
C3AB C9AB 1.411(3) . ?
C3AB C3B 1.500(3) . ?
C3AB C4B 1.374(3) . ?
C4AB C8AB 1.413(3) . ?
C4AB C4B 1.433(3) . ?
C4AB C5B 1.413(3) . ?
C8AB C8B 1.404(3) . ?
C2B H2BA 1.0000 . ?
C2B C3B 1.542(3) . ?
C3B H3B 1.0000 . ?
C5B H5B 0.9500 . ?
C5B C6B 1.368(4) . ?
C6B H6B 0.9500 . ?
C6B C7B 1.393(4) . ?
C7B H7B 0.9500 . ?
C7B C8B 1.379(3) . ?
C8B H8B 0.9500 . ?
C10B H10D 0.9800 . ?
C10B H10E 0.9800 . ?
C10B H10F 0.9800 . ?
